data_7133338
loop_
_publ_author_name
'Balasubramani, Alagesan'
'Sudarshana, K. A.'
'Kushwaha, Roli'
'Chakravarty, Sumana'
'Pabbaraja, Srihari'
'Mehta, Goverdhan'

_publ_section_title
;
 One flask cascade approach to a complex
 pyrano[2,3-<i>c</i>]pyrazole-pyrazolone hybrid heterocyclic system and
 its initiatory neurobiological profiling.
;
_journal_issue 64
_journal_name_full 'Chemical communications (Cambridge, England)'
_journal_page_first 8443
_journal_page_last 8446
_journal_paper_doi 10.1039/d4cc02813a
_journal_volume 60
_journal_year 2024
_chemical_formula_moiety 'C41 H32 N4 O2'
_chemical_formula_sum 'C41 H32 N4 O2'
_chemical_formula_weight 612.70
_space_group_crystal_system triclinic
_space_group_IT_number 2
_space_group_name_Hall '-P 1'
_space_group_name_H-M_alt 'P -1'
_atom_sites_solution_hydrogens mixed
_audit_creation_date 2023-07-27
_audit_creation_method
;
Olex2 1.3-alpha
(compiled 2020.11.12 svn.r5f609507 for OlexSys, GUI svn.r6408)
;
_audit_update_record
;
2024-01-10 deposited with the CCDC.	2024-07-11 downloaded from the CCDC.
;
_cell_angle_alpha 88.237(13)
_cell_angle_beta 77.033(15)
_cell_angle_gamma 83.309(13)
_cell_formula_units_Z 2
_cell_length_a 9.341(7)
_cell_length_b 11.471(8)
_cell_length_c 15.177(11)
_cell_measurement_reflns_used 6906
_cell_measurement_temperature 293.15
_cell_measurement_theta_max 22.602
_cell_measurement_theta_min 2.252
_cell_volume 1574(2)
_computing_cell_refinement 'SAINT V8.40B (?, 2016)'
_computing_data_reduction 'SAINT V8.40B (?, 2016)'
_computing_molecular_graphics 'Olex2 1.3-alpha (Dolomanov et al., 2009)'
_computing_publication_material 'Olex2 1.3-alpha (Dolomanov et al., 2009)'
_computing_structure_refinement 'SHELXL 2018/3 (Sheldrick, 2015)'
_computing_structure_solution 'SHELXT 2018/2 (Sheldrick, 2018)'
_diffrn_ambient_temperature 293.15
_diffrn_detector 'Bruker APEX2 area detector'
_diffrn_detector_area_resol_mean 7.9
_diffrn_detector_type 'CCD area detector'
_diffrn_measured_fraction_theta_full 0.999
_diffrn_measured_fraction_theta_max 0.980
_diffrn_measurement_device 'three-circle diffractometer'
_diffrn_measurement_device_type 'Bruker SMART CCD 6000'
_diffrn_measurement_method '\w and \f scans'
_diffrn_radiation_monochromator 'mirror optics'
_diffrn_radiation_probe x-ray
_diffrn_radiation_type MoK\a
_diffrn_radiation_wavelength 0.71073
_diffrn_reflns_av_R_equivalents 0.0611
_diffrn_reflns_av_unetI/netI 0.0962
_diffrn_reflns_Laue_measured_fraction_full 0.999
_diffrn_reflns_Laue_measured_fraction_max 0.980
_diffrn_reflns_limit_h_max 13
_diffrn_reflns_limit_h_min -13
_diffrn_reflns_limit_k_max 16
_diffrn_reflns_limit_k_min -16
_diffrn_reflns_limit_l_max 21
_diffrn_reflns_limit_l_min -21
_diffrn_reflns_number 34293
_diffrn_reflns_point_group_measured_fraction_full 0.999
_diffrn_reflns_point_group_measured_fraction_max 0.980
_diffrn_reflns_theta_full 25.242
_diffrn_reflns_theta_max 30.526
_diffrn_reflns_theta_min 1.377
_diffrn_source 'microfocus sealed X-ray tube'
_diffrn_source_type 'Incoatec I\ms'
_exptl_absorpt_coefficient_mu 0.081
_exptl_absorpt_correction_T_max 0.7461
_exptl_absorpt_correction_T_min 0.6773
_exptl_absorpt_correction_type multi-scan
_exptl_absorpt_process_details
;
 SADABS 2016/2: Krause, L., Herbst-Irmer, R., Sheldrick G.M. & Stalke D.,
 J. Appl. Cryst. 48 (2015) 3-10
;
_exptl_crystal_colour 'metallic brownish brown'
_exptl_crystal_colour_lustre metallic
_exptl_crystal_colour_modifier brownish
_exptl_crystal_colour_primary brown
_exptl_crystal_density_diffrn 1.293
_exptl_crystal_description needle
_exptl_crystal_F_000 644
_exptl_crystal_size_max 0.08
_exptl_crystal_size_mid 0.05
_exptl_crystal_size_min 0.01
_refine_diff_density_max 0.265
_refine_diff_density_min -0.314
_refine_diff_density_rms 0.097
_refine_ls_extinction_method none
_refine_ls_goodness_of_fit_ref 1.003
_refine_ls_hydrogen_treatment mixed
_refine_ls_matrix_type full
_refine_ls_number_parameters 440
_refine_ls_number_reflns 9447
_refine_ls_number_restraints 0
_refine_ls_restrained_S_all 1.003
_refine_ls_R_factor_all 0.1911
_refine_ls_R_factor_gt 0.0665
_refine_ls_shift/su_max 0.000
_refine_ls_shift/su_mean 0.000
_refine_ls_structure_factor_coef Fsqd
_refine_ls_weighting_details 'w=1/[\s^2^(Fo^2^)+(0.1021P)^2^] where P=(Fo^2^+2Fc^2^)/3'
_refine_ls_weighting_scheme calc
_refine_ls_wR_factor_gt 0.1518
_refine_ls_wR_factor_ref 0.2147
_reflns_Friedel_coverage 0.000
_reflns_number_gt 3876
_reflns_number_total 9447
_reflns_threshold_expression 'I > 2\s(I)'
_cod_data_source_file d4cc02813a3.cif
_cod_data_source_block kb1089_0m
_cod_depositor_comments 'Adding full bibliography for 7133337--7133339.cif.'
_cod_original_cell_volume 1573.9(19)
_cod_database_code 7133338
_shelx_shelxl_version_number 2018/3
_shelx_space_group_comment
;
The symmetry employed for this shelxl refinement is uniquely defined
by the following loop, which should always be used as a source of
symmetry information in preference to the above space-group names.
They are only intended as comments.
;
_shelx_estimated_absorpt_t_max 0.999
_shelx_estimated_absorpt_t_min 0.994
_olex2_refinement_description
;
1. Fixed Uiso
 At 1.2 times of:
  All C(H) groups, All C(H,H) groups
2.a Ternary CH refined with riding coordinates:
 C19(H19), C31(H31)
2.b Secondary CH2 refined with riding coordinates:
 C32(H32A,H32B), C33(H33A,H33B)
2.c Aromatic/amide H refined with riding coordinates:
 C1(H1), C2(H2), C3(H3), C8(H8), C13(H13), C14(H14), C15(H15), C16(H16),
 C17(H17), C23(H23), C24(H24), C25(H25), C26(H26), C27(H27), C28(H28), C29(H29),
  C34(H34), C37(H37), C38(H38), C39(H39), C40(H40), C41(H41)
;
_olex2_submission_special_instructions 'No special instructions were received'

loop_
_space_group_symop_operation_xyz
'x, y, z'
'-x, -y, -z'

loop_
_atom_site_label
_atom_site_type_symbol
_atom_site_fract_x
_atom_site_fract_y
_atom_site_fract_z
_atom_site_U_iso_or_equiv
_atom_site_adp_type
_atom_site_occupancy
_atom_site_site_symmetry_order
_atom_site_calc_flag
_atom_site_refinement_flags_posn
_atom_site_refinement_flags_adp
_atom_site_refinement_flags_occupancy
_atom_site_disorder_assembly
_atom_site_disorder_group
O1 O 0.10920(18) 0.72422(12) 0.67396(10) 0.0704(5) Uani 1 1 d . . . . .
O20 O 0.49730(15) 0.23840(12) 0.43986(9) 0.0517(4) Uani 1 1 d . . . . .
N1 N 0.3880(2) 0.36207(15) 0.34102(11) 0.0542(5) Uani 1 1 d . . . . .
N2 N 0.05240(19) 0.76325(14) 0.82761(11) 0.0541(5) Uani 1 1 d . . . . .
N3 N 0.2940(2) 0.46528(16) 0.34535(12) 0.0661(6) Uani 1 1 d . . . . .
N4 N 0.06915(19) 0.70627(15) 0.90811(11) 0.0551(5) Uani 1 1 d . . . . .
C1 C 0.4988(3) 0.1683(2) 0.10272(16) 0.0740(7) Uani 1 1 d . . . . .
H1 H 0.522783 0.124442 0.049877 0.089 Uiso 1 1 calc R U . . .
C2 C 0.5925(3) 0.1588(2) 0.16098(16) 0.0666(7) Uani 1 1 d . . . . .
H2 H 0.680114 0.108627 0.147312 0.080 Uiso 1 1 calc R U . . .
C3 C 0.5578(3) 0.22308(19) 0.23975(14) 0.0574(6) Uani 1 1 d . . . . .
H3 H 0.621566 0.216671 0.279153 0.069 Uiso 1 1 calc R U . . .
C4 C 0.4284(2) 0.29645(18) 0.25929(13) 0.0506(5) Uani 1 1 d . . . . .
C5 C 0.4134(2) 0.33646(17) 0.42349(13) 0.0464(5) Uani 1 1 d . . . . .
C6 C 0.3391(2) 0.42063(16) 0.48437(13) 0.0457(5) Uani 1 1 d . . . . .
C7 C 0.3449(2) 0.40715(16) 0.57812(13) 0.0434(5) Uani 1 1 d . . . . .
C8 C 0.2695(2) 0.48890(17) 0.64222(13) 0.0484(5) Uani 1 1 d . . . . .
H8 H 0.224739 0.555587 0.618529 0.058 Uiso 1 1 calc R U . . .
C9 C 0.2485(2) 0.48866(17) 0.73772(13) 0.0434(5) Uani 1 1 d . . . . .
C10 C 0.1734(2) 0.58343(17) 0.78889(13) 0.0454(5) Uani 1 1 d . . . . .
C11 C 0.1112(2) 0.69367(18) 0.75213(14) 0.0504(5) Uani 1 1 d . . . . .
C12 C -0.0099(2) 0.88216(18) 0.83168(15) 0.0518(5) Uani 1 1 d . . . . .
C13 C -0.0754(3) 0.9319(2) 0.91394(18) 0.0870(9) Uani 1 1 d . . . . .
H13 H -0.080381 0.887242 0.966518 0.104 Uiso 1 1 calc R U . . .
C14 C -0.1343(4) 1.0489(3) 0.9187(2) 0.0993(10) Uani 1 1 d . . . . .
H14 H -0.179353 1.081761 0.974756 0.119 Uiso 1 1 calc R U . . .
C15 C -0.1272(3) 1.1160(2) 0.8433(2) 0.0798(8) Uani 1 1 d . . . . .
H15 H -0.166721 1.194409 0.847071 0.096 Uiso 1 1 calc R U . . .
C16 C 0.3696(3) 0.2426(2) 0.12224(16) 0.0751(7) Uani 1 1 d . . . . .
H16 H 0.306726 0.249301 0.082294 0.090 Uiso 1 1 calc R U . . .
C17 C 0.3327(3) 0.3073(2) 0.20080(15) 0.0652(6) Uani 1 1 d . . . . .
H17 H 0.245017 0.357361 0.214380 0.078 Uiso 1 1 calc R U . . .
C18 C 0.2646(3) 0.50068(18) 0.43038(15) 0.0590(6) Uani 1 1 d . . . . .
C19 C 0.1654(3) 0.6098(2) 0.45616(16) 0.0827(9) Uani 1 1 d . . . . .
H19 H 0.147043 0.631240 0.520052 0.099 Uiso 1 1 calc R U . . .
C20 C 0.1601(4) 0.7076(3) 0.3936(3) 0.0891(10) Uani 1 1 d . . . . .
C21 C 0.0411(4) 0.6429(3) 0.4121(4) 0.1123(14) Uani 1 1 d . . . . .
C22 C 0.3025(2) 0.38190(17) 0.78542(13) 0.0462(5) Uani 1 1 d . . . . .
C23 C 0.2211(3) 0.28662(19) 0.79985(14) 0.0578(6) Uani 1 1 d . . . . .
H23 H 0.132748 0.290515 0.780737 0.069 Uiso 1 1 calc R U . . .
C24 C 0.2688(3) 0.1869(2) 0.84182(17) 0.0737(7) Uani 1 1 d . . . . .
H24 H 0.212778 0.123875 0.851038 0.088 Uiso 1 1 calc R U . . .
C25 C 0.3979(4) 0.1799(2) 0.87005(17) 0.0827(9) Uani 1 1 d . . . . .
H25 H 0.430503 0.111876 0.898107 0.099 Uiso 1 1 calc R U . . .
C26 C 0.4802(3) 0.2735(3) 0.85704(17) 0.0761(8) Uani 1 1 d . . . . .
H26 H 0.567584 0.268749 0.877252 0.091 Uiso 1 1 calc R U . . .
C27 C 0.4340(3) 0.3747(2) 0.81408(15) 0.0595(6) Uani 1 1 d . . . . .
H27 H 0.490871 0.437267 0.804597 0.071 Uiso 1 1 calc R U . . .
C28 C -0.0619(3) 1.0671(2) 0.7626(2) 0.0897(9) Uani 1 1 d . . . . .
H28 H -0.056415 1.112682 0.710467 0.108 Uiso 1 1 calc R U . . .
C29 C -0.0025(3) 0.9501(2) 0.75550(17) 0.0781(8) Uani 1 1 d . . . . .
H29 H 0.042115 0.918038 0.699106 0.094 Uiso 1 1 calc R U . . .
C30 C 0.1396(2) 0.60236(18) 0.88624(13) 0.0486(5) Uani 1 1 d . . . . .
C31 C 0.1788(2) 0.52590(18) 0.95922(13) 0.0523(5) Uani 1 1 d . . . . .
H31 H 0.167739 0.442543 0.954599 0.063 Uiso 1 1 calc R U . . .
C32 C 0.1508(3) 0.5729(2) 1.05288(15) 0.0682(7) Uani 1 1 d . . . . .
H32A H 0.106788 0.653621 1.062948 0.082 Uiso 1 1 calc R U . . .
H32B H 0.120566 0.519748 1.102762 0.082 Uiso 1 1 calc R U . . .
C33 C 0.3038(3) 0.5525(2) 0.99948(18) 0.0788(8) Uani 1 1 d . . . . .
H33A H 0.367215 0.486655 1.016551 0.095 Uiso 1 1 calc R U . . .
H33B H 0.353434 0.620559 0.976728 0.095 Uiso 1 1 calc R U . . .
C34 C 0.4364(2) 0.30087(17) 0.59360(13) 0.0472(5) Uani 1 1 d . . . . .
H34 H 0.447992 0.285774 0.652299 0.057 Uiso 1 1 calc R U . . .
C35 C 0.5057(2) 0.22250(17) 0.52966(13) 0.0455(5) Uani 1 1 d . . . . .
C36 C 0.6001(2) 0.11477(17) 0.54311(14) 0.0480(5) Uani 1 1 d . . . . .
C37 C 0.5950(2) 0.06733(19) 0.62862(15) 0.0583(6) Uani 1 1 d . . . . .
H37 H 0.526096 0.101437 0.677625 0.070 Uiso 1 1 calc R U . . .
C38 C 0.6895(3) -0.0290(2) 0.64269(18) 0.0661(6) Uani 1 1 d . . . . .
H38 H 0.685614 -0.058336 0.700898 0.079 Uiso 1 1 calc R U . . .
C39 C 0.7890(3) -0.0818(2) 0.5711(2) 0.0766(8) Uani 1 1 d . . . . .
H39 H 0.853895 -0.146445 0.580438 0.092 Uiso 1 1 calc R U . . .
C40 C 0.7926(3) -0.0389(2) 0.4858(2) 0.0873(9) Uani 1 1 d . . . . .
H40 H 0.858660 -0.076067 0.436969 0.105 Uiso 1 1 calc R U . . .
C41 C 0.7000(3) 0.0587(2) 0.47094(17) 0.0715(7) Uani 1 1 d . . . . .
H41 H 0.704276 0.087027 0.412441 0.086 Uiso 1 1 calc R U . . .
H20A H 0.236(5) 0.698(4) 0.338(3) 0.19(2) Uiso 1 1 d . . . . .
H20B H 0.146(4) 0.781(4) 0.417(3) 0.137(14) Uiso 1 1 d . . . . .
H21A H -0.043(5) 0.680(3) 0.443(3) 0.145(15) Uiso 1 1 d . . . . .
H21B H 0.035(4) 0.573(4) 0.374(3) 0.172(17) Uiso 1 1 d . . . . .

loop_
_atom_site_aniso_label
_atom_site_aniso_U_11
_atom_site_aniso_U_22
_atom_site_aniso_U_33
_atom_site_aniso_U_23
_atom_site_aniso_U_13
_atom_site_aniso_U_12
O1 0.1016(13) 0.0554(9) 0.0478(9) -0.0059(7) -0.0166(8) 0.0189(9)
O20 0.0580(9) 0.0502(8) 0.0440(8) -0.0080(6) -0.0112(6) 0.0070(7)
N1 0.0677(12) 0.0500(10) 0.0431(10) -0.0032(8) -0.0125(8) 0.0024(9)
N2 0.0638(12) 0.0470(10) 0.0469(10) -0.0078(8) -0.0088(8) 0.0086(9)
N3 0.0909(15) 0.0520(11) 0.0503(11) -0.0009(9) -0.0155(10) 0.0134(11)
N4 0.0642(12) 0.0503(11) 0.0464(10) -0.0040(8) -0.0069(8) 0.0023(9)
C1 0.105(2) 0.0681(16) 0.0492(14) -0.0114(12) -0.0142(14) -0.0125(16)
C2 0.0712(16) 0.0673(16) 0.0548(14) -0.0108(12) -0.0023(12) -0.0017(13)
C3 0.0604(14) 0.0632(14) 0.0476(12) -0.0058(11) -0.0076(10) -0.0096(12)
C4 0.0627(14) 0.0464(12) 0.0416(11) -0.0017(9) -0.0068(10) -0.0111(11)
C5 0.0498(12) 0.0442(12) 0.0445(11) -0.0019(9) -0.0100(9) -0.0020(10)
C6 0.0510(13) 0.0402(11) 0.0443(11) -0.0021(9) -0.0088(9) -0.0016(10)
C7 0.0420(11) 0.0407(11) 0.0471(11) -0.0059(9) -0.0085(9) -0.0038(9)
C8 0.0539(13) 0.0405(11) 0.0493(12) -0.0045(9) -0.0110(10) 0.0019(10)
C9 0.0402(11) 0.0424(11) 0.0477(11) -0.0035(9) -0.0098(9) -0.0043(9)
C10 0.0464(12) 0.0412(11) 0.0468(11) -0.0047(9) -0.0076(9) -0.0020(9)
C11 0.0559(13) 0.0474(12) 0.0453(12) -0.0056(10) -0.0088(10) 0.0022(10)
C12 0.0471(13) 0.0472(12) 0.0592(13) -0.0107(10) -0.0125(10) 0.0065(10)
C13 0.116(2) 0.0637(17) 0.0642(17) -0.0141(13) 0.0061(15) 0.0142(16)
C14 0.118(2) 0.0709(19) 0.089(2) -0.0302(17) 0.0061(18) 0.0232(18)
C15 0.0750(18) 0.0579(16) 0.106(2) -0.0248(16) -0.0303(16) 0.0211(14)
C16 0.100(2) 0.0779(18) 0.0546(15) -0.0042(13) -0.0305(14) -0.0117(16)
C17 0.0779(17) 0.0636(15) 0.0550(14) -0.0004(11) -0.0202(12) -0.0009(13)
C18 0.0773(16) 0.0479(13) 0.0487(13) -0.0013(10) -0.0130(11) 0.0041(12)
C19 0.127(2) 0.0595(15) 0.0523(14) -0.0019(12) -0.0232(14) 0.0330(16)
C20 0.077(2) 0.0579(19) 0.132(3) 0.0199(19) -0.028(2) 0.0009(17)
C21 0.059(2) 0.071(2) 0.208(4) -0.021(3) -0.038(2) 0.0058(19)
C22 0.0500(13) 0.0439(12) 0.0426(11) -0.0059(9) -0.0079(9) 0.0002(10)
C23 0.0640(15) 0.0506(13) 0.0569(13) -0.0011(10) -0.0102(11) -0.0050(12)
C24 0.101(2) 0.0513(14) 0.0672(16) 0.0064(12) -0.0154(15) -0.0092(14)
C25 0.126(3) 0.0549(16) 0.0648(16) 0.0023(13) -0.0289(17) 0.0135(17)
C26 0.0785(18) 0.085(2) 0.0670(16) -0.0063(14) -0.0340(13) 0.0193(16)
C27 0.0584(15) 0.0607(14) 0.0601(14) -0.0057(11) -0.0175(11) -0.0001(12)
C28 0.126(2) 0.0581(16) 0.085(2) -0.0086(14) -0.0393(18) 0.0246(16)
C29 0.106(2) 0.0589(15) 0.0627(16) -0.0112(12) -0.0205(14) 0.0269(15)
C30 0.0500(13) 0.0480(12) 0.0459(12) -0.0025(9) -0.0064(9) -0.0052(10)
C31 0.0591(14) 0.0493(12) 0.0475(12) -0.0025(9) -0.0097(10) -0.0064(10)
C32 0.0881(19) 0.0661(15) 0.0485(13) -0.0053(11) -0.0110(12) -0.0073(13)
C33 0.0742(18) 0.0893(19) 0.0815(18) 0.0183(15) -0.0314(15) -0.0213(15)
C34 0.0480(12) 0.0477(12) 0.0454(11) -0.0040(9) -0.0113(9) -0.0001(10)
C35 0.0454(12) 0.0468(12) 0.0452(11) -0.0046(9) -0.0109(9) -0.0057(10)
C36 0.0465(12) 0.0433(11) 0.0533(12) -0.0045(9) -0.0104(10) -0.0008(10)
C37 0.0618(15) 0.0487(13) 0.0600(14) -0.0011(10) -0.0075(11) 0.0000(11)
C38 0.0728(16) 0.0500(13) 0.0745(16) 0.0100(12) -0.0183(13) -0.0020(12)
C39 0.0709(17) 0.0584(15) 0.094(2) 0.0077(14) -0.0155(15) 0.0115(13)
C40 0.0829(19) 0.0787(19) 0.082(2) -0.0087(15) -0.0002(15) 0.0313(16)
C41 0.0737(17) 0.0692(16) 0.0610(15) -0.0032(12) -0.0062(12) 0.0198(14)

loop_
_atom_type_symbol
_atom_type_description
_atom_type_scat_dispersion_real
_atom_type_scat_dispersion_imag
_atom_type_scat_source
C C 0.0033 0.0016 'International Tables Vol C Tables 4.2.6.8 and 6.1.1.4'
H H 0.0000 0.0000 'International Tables Vol C Tables 4.2.6.8 and 6.1.1.4'
N N 0.0061 0.0033 'International Tables Vol C Tables 4.2.6.8 and 6.1.1.4'
O O 0.0106 0.0060 'International Tables Vol C Tables 4.2.6.8 and 6.1.1.4'

loop_
_geom_angle_atom_site_label_1
_geom_angle_atom_site_label_2
_geom_angle_atom_site_label_3
_geom_angle
_geom_angle_site_symmetry_1
_geom_angle_site_symmetry_3
_geom_angle_publ_flag
C5 O20 C35 114.51(15) . . ?
N3 N1 C4 119.53(16) . . ?
C5 N1 N3 109.13(16) . . ?
C5 N1 C4 130.96(18) . . ?
N4 N2 C12 118.48(16) . . ?
C11 N2 N4 112.59(16) . . ?
C11 N2 C12 128.77(17) . . ?
C18 N3 N1 106.41(16) . . ?
C30 N4 N2 107.03(16) . . ?
C2 C1 H1 119.9 . . ?
C2 C1 C16 120.1(2) . . ?
C16 C1 H1 119.9 . . ?
C1 C2 H2 119.8 . . ?
C1 C2 C3 120.4(2) . . ?
C3 C2 H2 119.8 . . ?
C2 C3 H3 120.4 . . ?
C4 C3 C2 119.3(2) . . ?
C4 C3 H3 120.4 . . ?
C3 C4 N1 120.55(19) . . ?
C3 C4 C17 120.9(2) . . ?
C17 C4 N1 118.5(2) . . ?
O20 C5 C6 127.52(18) . . ?
N1 C5 O20 122.01(17) . . ?
N1 C5 C6 110.43(18) . . ?
C5 C6 C7 119.61(17) . . ?
C5 C6 C18 103.07(18) . . ?
C18 C6 C7 137.19(18) . . ?
C6 C7 C34 111.57(16) . . ?
C8 C7 C6 121.57(17) . . ?
C8 C7 C34 126.86(18) . . ?
C7 C8 H8 114.4 . . ?
C7 C8 C9 131.21(18) . . ?
C9 C8 H8 114.4 . . ?
C8 C9 C22 119.91(17) . . ?
C10 C9 C8 121.43(17) . . ?
C10 C9 C22 118.60(18) . . ?
C9 C10 C11 125.04(18) . . ?
C9 C10 C30 130.76(18) . . ?
C30 C10 C11 104.18(17) . . ?
O1 C11 N2 124.61(19) . . ?
O1 C11 C10 131.12(18) . . ?
N2 C11 C10 104.26(17) . . ?
C13 C12 N2 119.5(2) . . ?
C29 C12 N2 121.56(19) . . ?
C29 C12 C13 118.9(2) . . ?
C12 C13 H13 120.0 . . ?
C12 C13 C14 119.9(3) . . ?
C14 C13 H13 120.0 . . ?
C13 C14 H14 119.4 . . ?
C15 C14 C13 121.2(3) . . ?
C15 C14 H14 119.4 . . ?
C14 C15 H15 120.6 . . ?
C28 C15 C14 118.7(2) . . ?
C28 C15 H15 120.6 . . ?
C1 C16 H16 119.9 . . ?
C1 C16 C17 120.3(2) . . ?
C17 C16 H16 119.9 . . ?
C4 C17 H17 120.5 . . ?
C16 C17 C4 119.0(2) . . ?
C16 C17 H17 120.5 . . ?
N3 C18 C6 110.97(18) . . ?
N3 C18 C19 119.00(19) . . ?
C6 C18 C19 130.0(2) . . ?
C18 C19 H19 115.3 . . ?
C20 C19 C18 121.5(3) . . ?
C20 C19 H19 115.3 . . ?
C20 C19 C21 56.3(2) . . ?
C21 C19 C18 120.3(3) . . ?
C21 C19 H19 115.3 . . ?
C19 C20 H20A 114(3) . . ?
C19 C20 H20B 117(2) . . ?
C21 C20 C19 62.7(2) . . ?
C21 C20 H20A 123(3) . . ?
C21 C20 H20B 117(2) . . ?
H20A C20 H20B 113(4) . . ?
C19 C21 H21A 121(3) . . ?
C19 C21 H21B 107(2) . . ?
C20 C21 C19 61.0(2) . . ?
C20 C21 H21A 116(3) . . ?
C20 C21 H21B 122(2) . . ?
H21A C21 H21B 118(4) . . ?
C23 C22 C9 119.62(19) . . ?
C27 C22 C9 121.5(2) . . ?
C27 C22 C23 118.8(2) . . ?
C22 C23 H23 119.5 . . ?
C24 C23 C22 121.0(2) . . ?
C24 C23 H23 119.5 . . ?
C23 C24 H24 119.9 . . ?
C25 C24 C23 120.1(3) . . ?
C25 C24 H24 119.9 . . ?
C24 C25 H25 120.0 . . ?
C24 C25 C26 119.9(2) . . ?
C26 C25 H25 120.0 . . ?
C25 C26 H26 119.7 . . ?
C25 C26 C27 120.7(2) . . ?
C27 C26 H26 119.7 . . ?
C22 C27 C26 119.4(2) . . ?
C22 C27 H27 120.3 . . ?
C26 C27 H27 120.3 . . ?
C15 C28 H28 119.3 . . ?
C15 C28 C29 121.5(3) . . ?
C29 C28 H28 119.3 . . ?
C12 C29 C28 119.8(2) . . ?
C12 C29 H29 120.1 . . ?
C28 C29 H29 120.1 . . ?
N4 C30 C10 111.92(17) . . ?
N4 C30 C31 118.00(18) . . ?
C10 C30 C31 130.01(18) . . ?
C30 C31 H31 115.9 . . ?
C30 C31 C32 119.57(18) . . ?
C30 C31 C33 118.8(2) . . ?
C32 C31 H31 115.9 . . ?
C32 C31 C33 58.99(16) . . ?
C33 C31 H31 115.9 . . ?
C31 C32 H32A 117.7 . . ?
C31 C32 H32B 117.7 . . ?
H32A C32 H32B 114.8 . . ?
C33 C32 C31 60.67(16) . . ?
C33 C32 H32A 117.7 . . ?
C33 C32 H32B 117.7 . . ?
C31 C33 H33A 117.7 . . ?
C31 C33 H33B 117.7 . . ?
C32 C33 C31 60.34(16) . . ?
C32 C33 H33A 117.7 . . ?
C32 C33 H33B 117.7 . . ?
H33A C33 H33B 114.9 . . ?
C7 C34 H34 117.5 . . ?
C35 C34 C7 125.02(18) . . ?
C35 C34 H34 117.5 . . ?
O20 C35 C36 111.99(16) . . ?
C34 C35 O20 121.75(17) . . ?
C34 C35 C36 126.25(19) . . ?
C37 C36 C35 121.01(18) . . ?
C37 C36 C41 117.76(19) . . ?
C41 C36 C35 121.21(19) . . ?
C36 C37 H37 119.3 . . ?
C38 C37 C36 121.5(2) . . ?
C38 C37 H37 119.3 . . ?
C37 C38 H38 120.0 . . ?
C39 C38 C37 120.0(2) . . ?
C39 C38 H38 120.0 . . ?
C38 C39 H39 120.2 . . ?
C40 C39 C38 119.6(2) . . ?
C40 C39 H39 120.2 . . ?
C39 C40 H40 119.5 . . ?
C39 C40 C41 121.0(2) . . ?
C41 C40 H40 119.5 . . ?
C36 C41 H41 119.9 . . ?
C40 C41 C36 120.2(2) . . ?
C40 C41 H41 119.9 . . ?

loop_
_geom_bond_atom_site_label_1
_geom_bond_atom_site_label_2
_geom_bond_distance
_geom_bond_site_symmetry_2
_geom_bond_publ_flag
O1 C11 1.230(2) . ?
O20 C5 1.344(2) . ?
O20 C35 1.388(2) . ?
N1 N3 1.383(2) . ?
N1 C4 1.424(3) . ?
N1 C5 1.343(3) . ?
N2 N4 1.399(2) . ?
N2 C11 1.387(3) . ?
N2 C12 1.417(3) . ?
N3 C18 1.324(3) . ?
N4 C30 1.307(3) . ?
C1 H1 0.9300 . ?
C1 C2 1.371(3) . ?
C1 C16 1.373(4) . ?
C2 H2 0.9300 . ?
C2 C3 1.379(3) . ?
C3 H3 0.9300 . ?
C3 C4 1.369(3) . ?
C4 C17 1.388(3) . ?
C5 C6 1.370(3) . ?
C6 C7 1.439(3) . ?
C6 C18 1.435(3) . ?
C7 C8 1.384(3) . ?
C7 C34 1.450(3) . ?
C8 H8 0.9300 . ?
C8 C9 1.418(3) . ?
C9 C10 1.381(3) . ?
C9 C22 1.498(3) . ?
C10 C11 1.476(3) . ?
C10 C30 1.457(3) . ?
C12 C13 1.370(3) . ?
C12 C29 1.368(3) . ?
C13 H13 0.9300 . ?
C13 C14 1.387(4) . ?
C14 H14 0.9300 . ?
C14 C15 1.354(4) . ?
C15 H15 0.9300 . ?
C15 C28 1.346(4) . ?
C16 H16 0.9300 . ?
C16 C17 1.379(3) . ?
C17 H17 0.9300 . ?
C18 C19 1.475(3) . ?
C19 H19 0.9800 . ?
C19 C20 1.451(4) . ?
C19 C21 1.473(4) . ?
C20 C21 1.380(5) . ?
C20 H20A 0.97(5) . ?
C20 H20B 0.91(4) . ?
C21 H21A 0.89(4) . ?
C21 H21B 1.02(5) . ?
C22 C23 1.387(3) . ?
C22 C27 1.386(3) . ?
C23 H23 0.9300 . ?
C23 C24 1.370(3) . ?
C24 H24 0.9300 . ?
C24 C25 1.361(4) . ?
C25 H25 0.9300 . ?
C25 C26 1.376(4) . ?
C26 H26 0.9300 . ?
C26 C27 1.387(3) . ?
C27 H27 0.9300 . ?
C28 H28 0.9300 . ?
C28 C29 1.389(3) . ?
C29 H29 0.9300 . ?
C30 C31 1.476(3) . ?
C31 H31 0.9800 . ?
C31 C32 1.492(3) . ?
C31 C33 1.497(3) . ?
C32 H32A 0.9700 . ?
C32 H32B 0.9700 . ?
C32 C33 1.472(4) . ?
C33 H33A 0.9700 . ?
C33 H33B 0.9700 . ?
C34 H34 0.9300 . ?
C34 C35 1.344(3) . ?
C35 C36 1.469(3) . ?
C36 C37 1.385(3) . ?
C36 C41 1.389(3) . ?
C37 H37 0.9300 . ?
C37 C38 1.374(3) . ?
C38 H38 0.9300 . ?
C38 C39 1.366(3) . ?
C39 H39 0.9300 . ?
C39 C40 1.366(4) . ?
C40 H40 0.9300 . ?
C40 C41 1.378(3) . ?
C41 H41 0.9300 . ?

loop_
_geom_torsion_atom_site_label_1
_geom_torsion_atom_site_label_2
_geom_torsion_atom_site_label_3
_geom_torsion_atom_site_label_4
_geom_torsion
_geom_torsion_site_symmetry_1
_geom_torsion_site_symmetry_2
_geom_torsion_site_symmetry_3
_geom_torsion_site_symmetry_4
_geom_torsion_publ_flag
O20 C5 C6 C7 -1.1(3) . . . . ?
O20 C5 C6 C18 -177.7(2) . . . . ?
O20 C35 C36 C37 -163.93(18) . . . . ?
O20 C35 C36 C41 17.6(3) . . . . ?
N1 N3 C18 C6 -0.1(3) . . . . ?
N1 N3 C18 C19 -179.8(2) . . . . ?
N1 C4 C17 C16 -178.9(2) . . . . ?
N1 C5 C6 C7 176.82(18) . . . . ?
N1 C5 C6 C18 0.3(2) . . . . ?
N2 N4 C30 C10 -0.4(2) . . . . ?
N2 N4 C30 C31 176.80(17) . . . . ?
N2 C12 C13 C14 178.8(2) . . . . ?
N2 C12 C29 C28 -178.5(2) . . . . ?
N3 N1 C4 C3 155.0(2) . . . . ?
N3 N1 C4 C17 -26.0(3) . . . . ?
N3 N1 C5 O20 177.72(18) . . . . ?
N3 N1 C5 C6 -0.4(2) . . . . ?
N3 C18 C19 C20 -32.7(4) . . . . ?
N3 C18 C19 C21 34.0(4) . . . . ?
N4 N2 C11 O1 179.6(2) . . . . ?
N4 N2 C11 C10 -1.2(2) . . . . ?
N4 N2 C12 C13 -11.4(3) . . . . ?
N4 N2 C12 C29 166.6(2) . . . . ?
N4 C30 C31 C32 -6.0(3) . . . . ?
N4 C30 C31 C33 -74.6(3) . . . . ?
C1 C2 C3 C4 0.2(3) . . . . ?
C1 C16 C17 C4 0.3(4) . . . . ?
C2 C1 C16 C17 -0.5(4) . . . . ?
C2 C3 C4 N1 178.7(2) . . . . ?
C2 C3 C4 C17 -0.4(3) . . . . ?
C3 C4 C17 C16 0.1(3) . . . . ?
C4 N1 N3 C18 173.99(19) . . . . ?
C4 N1 C5 O20 5.0(3) . . . . ?
C4 N1 C5 C6 -173.1(2) . . . . ?
C5 O20 C35 C34 -0.9(3) . . . . ?
C5 O20 C35 C36 -179.35(17) . . . . ?
C5 N1 N3 C18 0.3(2) . . . . ?
C5 N1 C4 C3 -32.9(3) . . . . ?
C5 N1 C4 C17 146.2(2) . . . . ?
C5 C6 C7 C8 -178.82(19) . . . . ?
C5 C6 C7 C34 1.1(3) . . . . ?
C5 C6 C18 N3 -0.1(3) . . . . ?
C5 C6 C18 C19 179.6(3) . . . . ?
C6 C7 C8 C9 173.6(2) . . . . ?
C6 C7 C34 C35 -1.2(3) . . . . ?
C6 C18 C19 C20 147.6(3) . . . . ?
C6 C18 C19 C21 -145.7(3) . . . . ?
C7 C6 C18 N3 -175.7(2) . . . . ?
C7 C6 C18 C19 4.0(5) . . . . ?
C7 C8 C9 C10 177.1(2) . . . . ?
C7 C8 C9 C22 -5.7(3) . . . . ?
C7 C34 C35 O20 1.2(3) . . . . ?
C7 C34 C35 C36 179.37(19) . . . . ?
C8 C7 C34 C35 178.7(2) . . . . ?
C8 C9 C10 C11 -1.6(3) . . . . ?
C8 C9 C10 C30 -179.8(2) . . . . ?
C8 C9 C22 C23 -78.5(3) . . . . ?
C8 C9 C22 C27 100.2(2) . . . . ?
C9 C10 C11 O1 1.3(4) . . . . ?
C9 C10 C11 N2 -177.70(19) . . . . ?
C9 C10 C30 N4 178.2(2) . . . . ?
C9 C10 C30 C31 1.4(4) . . . . ?
C9 C22 C23 C24 178.8(2) . . . . ?
C9 C22 C27 C26 -179.3(2) . . . . ?
C10 C9 C22 C23 98.8(2) . . . . ?
C10 C9 C22 C27 -82.5(2) . . . . ?
C10 C30 C31 C32 170.7(2) . . . . ?
C10 C30 C31 C33 102.0(3) . . . . ?
C11 N2 N4 C30 1.1(2) . . . . ?
C11 N2 C12 C13 173.6(2) . . . . ?
C11 N2 C12 C29 -8.4(4) . . . . ?
C11 C10 C30 N4 -0.3(2) . . . . ?
C11 C10 C30 C31 -177.1(2) . . . . ?
C12 N2 N4 C30 -174.66(18) . . . . ?
C12 N2 C11 O1 -5.2(4) . . . . ?
C12 N2 C11 C10 174.0(2) . . . . ?
C12 C13 C14 C15 -0.6(5) . . . . ?
C13 C12 C29 C28 -0.4(4) . . . . ?
C13 C14 C15 C28 0.2(5) . . . . ?
C14 C15 C28 C29 0.1(5) . . . . ?
C15 C28 C29 C12 0.0(4) . . . . ?
C16 C1 C2 C3 0.3(4) . . . . ?
C18 C6 C7 C8 -3.8(4) . . . . ?
C18 C6 C7 C34 176.1(2) . . . . ?
C18 C19 C20 C21 107.6(4) . . . . ?
C18 C19 C21 C20 -109.8(4) . . . . ?
C22 C9 C10 C11 -178.82(19) . . . . ?
C22 C9 C10 C30 3.0(3) . . . . ?
C22 C23 C24 C25 -0.1(4) . . . . ?
C23 C22 C27 C26 -0.6(3) . . . . ?
C23 C24 C25 C26 0.5(4) . . . . ?
C24 C25 C26 C27 -1.0(4) . . . . ?
C25 C26 C27 C22 1.0(4) . . . . ?
C27 C22 C23 C24 0.1(3) . . . . ?
C29 C12 C13 C14 0.7(4) . . . . ?
C30 C10 C11 O1 179.9(2) . . . . ?
C30 C10 C11 N2 0.9(2) . . . . ?
C30 C31 C32 C33 -107.8(2) . . . . ?
C30 C31 C33 C32 109.1(2) . . . . ?
C34 C7 C8 C9 -6.3(4) . . . . ?
C34 C35 C36 C37 17.7(3) . . . . ?
C34 C35 C36 C41 -160.7(2) . . . . ?
C35 O20 C5 N1 -176.78(18) . . . . ?
C35 O20 C5 C6 1.0(3) . . . . ?
C35 C36 C37 C38 -175.8(2) . . . . ?
C35 C36 C41 C40 176.7(2) . . . . ?
C36 C37 C38 C39 -1.5(4) . . . . ?
C37 C36 C41 C40 -1.8(4) . . . . ?
C37 C38 C39 C40 -0.7(4) . . . . ?
C38 C39 C40 C41 1.7(4) . . . . ?
C39 C40 C41 C36 -0.4(4) . . . . ?
C41 C36 C37 C38 2.7(3) . . . . ?
